data_2238848
loop_
_publ_author_name
'Li, Chun'
'Campbell, Michael J.'
'Weaver, Matthew J.'
'Duncan, Nathan S.'
'Hunting, Janet L.'
'Natale, Nicholas R.'

_publ_section_title
;
 Ethyl 3-(10-bromoanthracen-9-yl)-5-methyl-1,2-oxazole-4-carboxylate
;
_journal_coeditor_code CV5433
_journal_issue 12
_journal_name_full 'Acta Crystallographica Section E'
_journal_page_first o1804
_journal_page_last o1805
_journal_paper_doi 10.1107/S1600536813031395
_journal_volume 69
_journal_year 2013
_chemical_formula_iupac 'C21 H16 Br N O3'
_chemical_formula_moiety 'C21 H16 Br N O3'
_chemical_formula_sum 'C21 H16 Br N O3'
_chemical_formula_weight 410.26
_chemical_name_systematic
;
Ethyl 3-(10-bromoanthracen-9-yl)-5-methyl-1,2-oxazole-4-carboxylate
;
_space_group_crystal_system monoclinic
_space_group_IT_number 14
_space_group_name_Hall '-P 2ybc'
_space_group_name_H-M_alt 'P 1 21/c 1'
_symmetry_space_group_name_Hall '-P 2ybc'
_symmetry_space_group_name_H-M 'P 1 21/c 1'
_atom_sites_solution_hydrogens geom
_atom_sites_solution_primary direct
_audit_creation_method
;
Olex2 1.2
(compiled 2013.09.17 svn.r2790 for OlexSys, GUI svn.r4601)
;
_cell_angle_alpha 90
_cell_angle_beta 92.4190(10)
_cell_angle_gamma 90
_cell_formula_units_Z 4
_cell_length_a 8.84370(10)
_cell_length_b 16.7099(2)
_cell_length_c 11.7157(2)
_cell_measurement_reflns_used 330
_cell_measurement_temperature 100(2)
_cell_measurement_theta_max 27.4948
_cell_measurement_theta_min 0.3361
_cell_volume 1729.77(4)
_computing_cell_refinement 'SAINT (Bruker, 2008)'
_computing_data_collection 'APEX2 (Bruker, 2008)'
_computing_data_reduction 'SAINT (Bruker, 2008)'
_computing_molecular_graphics
;
OLEX2 (Dolomanov <i>et al.</i>, 2009)
;
_computing_publication_material
;
OLEX2 (Dolomanov <i>et al.</i>, 2009) and publCIF (Westrip,
2010)
;
_computing_structure_refinement 'SHELXS97 (Sheldrick, 2008)'
_computing_structure_solution 'SHELXL97 (Sheldrick, 2008)'
_diffrn_ambient_temperature 100(2)
_diffrn_measured_fraction_theta_full 1.000
_diffrn_measured_fraction_theta_max 0.999
_diffrn_measurement_device_type 'Bruker SMART BREEZE CCD'
_diffrn_measurement_method '\p and \w scans'
_diffrn_radiation_type MoK\a
_diffrn_radiation_wavelength 0.71073
_diffrn_reflns_av_R_equivalents 0.0195
_diffrn_reflns_limit_h_max 11
_diffrn_reflns_limit_h_min -11
_diffrn_reflns_limit_k_max 22
_diffrn_reflns_limit_k_min -22
_diffrn_reflns_limit_l_max 14
_diffrn_reflns_limit_l_min -15
_diffrn_reflns_number 34958
_diffrn_reflns_theta_full 28.285
_diffrn_reflns_theta_max 28.285
_diffrn_reflns_theta_min 2.124
_exptl_absorpt_coefficient_mu 2.398
_exptl_absorpt_correction_T_max 0.47
_exptl_absorpt_correction_T_min 0.39
_exptl_absorpt_correction_type multi-scan
_exptl_absorpt_process_details
;
(SADABS; Bruker, 2008)
;
_exptl_crystal_colour 'translucent yellow'
_exptl_crystal_density_diffrn 1.575
_exptl_crystal_density_method 'not measured'
_exptl_crystal_description prism
_exptl_crystal_F_000 832
_exptl_crystal_size_max 0.490
_exptl_crystal_size_mid 0.474
_exptl_crystal_size_min 0.376
_refine_diff_density_max 0.510
_refine_diff_density_min -0.392
_refine_ls_extinction_method none
_refine_ls_goodness_of_fit_ref 1.045
_refine_ls_hydrogen_treatment constr
_refine_ls_matrix_type full
_refine_ls_number_parameters 237
_refine_ls_number_reflns 4290
_refine_ls_number_restraints 0
_refine_ls_restrained_S_all 1.045
_refine_ls_R_factor_all 0.0257
_refine_ls_R_factor_gt 0.0247
_refine_ls_shift/su_max 0.002
_refine_ls_shift/su_mean 0.000
_refine_ls_structure_factor_coef Fsqd
_refine_ls_weighting_details 'w=1/[\s^2^(Fo^2^)+(0.0448P)^2^+1.2294P] where P=(Fo^2^+2Fc^2^)/3'
_refine_ls_weighting_scheme calc
_refine_ls_wR_factor_gt 0.0736
_refine_ls_wR_factor_ref 0.0742
_reflns_number_gt 4128
_reflns_number_total 4290
_reflns_threshold_expression I>2\s(I)
_cod_data_source_file cv5433.cif
_cod_data_source_block I
_cod_database_code 2238848
_shelx_space_group_comment
;
The symmetry employed for this shelxl refinement is uniquely defined
by the following loop, which should always be used as a source of
symmetry information in preference to the above space-group names.
They are only intended as comments.
;
_shelx_estimated_absorpt_t_min 0.386
_shelx_estimated_absorpt_t_max 0.466
_shelxl_version_number .2013

loop_
_space_group_symop_operation_xyz
'x, y, z'
'-x, y+1/2, -z+1/2'
'-x, -y, -z'
'x, -y-1/2, z-1/2'

loop_
_atom_site_type_symbol
_atom_site_label
_atom_site_fract_x
_atom_site_fract_y
_atom_site_fract_z
_atom_site_U_iso_or_equiv
_atom_site_adp_type
_atom_site_calc_flag
_atom_site_occupancy
Br Br1 0.65922(2) 0.19002(2) 0.12783(2) 0.02178(7) Uani d 1
O O1 0.29601(12) 0.46676(6) 0.02087(8) 0.0145(2) Uani d 1
O O2 0.14962(15) 0.57548(8) -0.00887(10) 0.0261(3) Uani d 1
O O3 0.06569(12) 0.53843(6) 0.34089(9) 0.0145(2) Uani d 1
N N1 0.15853(14) 0.46963(7) 0.35626(10) 0.0142(2) Uani d 1
C C1 0.31314(18) 0.19895(9) 0.06508(13) 0.0166(3) Uani d 1
H H1 0.3800 0.1580 0.0424 0.020 Uiso calc 1
C C2 0.16567(19) 0.19731(9) 0.02681(13) 0.0187(3) Uani d 1
H H2 0.1310 0.1554 -0.0224 0.022 Uiso calc 1
C C3 0.06357(17) 0.25744(9) 0.05964(12) 0.0167(3) Uani d 1
H H3 -0.0390 0.2555 0.0323 0.020 Uiso calc 1
C C4 0.11134(17) 0.31807(8) 0.13019(12) 0.0135(3) Uani d 1
H H4 0.0412 0.3577 0.1520 0.016 Uiso calc 1
C C5 0.52484(16) 0.45590(8) 0.35132(12) 0.0141(3) Uani d 1
H H5 0.4571 0.4969 0.3725 0.017 Uiso calc 1
C C6 0.67305(17) 0.45991(9) 0.38810(12) 0.0171(3) Uani d 1
H H6 0.7075 0.5034 0.4345 0.020 Uiso calc 1
C C7 0.77617(17) 0.39918(10) 0.35718(13) 0.0191(3) Uani d 1
H H7 0.8791 0.4022 0.3834 0.023 Uiso calc 1
C C8 0.72856(16) 0.33668(9) 0.29027(13) 0.0175(3) Uani d 1
H H8 0.7993 0.2969 0.2701 0.021 Uiso calc 1
C C9 0.52055(16) 0.26791(8) 0.17830(12) 0.0133(2) Uani d 1
C C10 0.31823(15) 0.38718(8) 0.23963(11) 0.0111(2) Uani d 1
C C11 0.46912(15) 0.39100(8) 0.28134(11) 0.0116(2) Uani d 1
C C12 0.57441(16) 0.32977(8) 0.24980(12) 0.0132(3) Uani d 1
C C13 0.36915(16) 0.26146(8) 0.13894(11) 0.0126(2) Uani d 1
C C14 0.26560(16) 0.32284(8) 0.17184(11) 0.0114(2) Uani d 1
C C15 0.21490(15) 0.45584(8) 0.25655(11) 0.0111(2) Uani d 1
C C16 0.16273(15) 0.51365(8) 0.17353(11) 0.0118(2) Uani d 1
C C17 0.06993(15) 0.56274(8) 0.23177(12) 0.0128(2) Uani d 1
C C18 -0.02091(17) 0.63431(9) 0.19866(13) 0.0184(3) Uani d 1
H H18A -0.1080 0.6384 0.2474 0.028 Uiso calc 1
H H18B -0.0567 0.6295 0.1186 0.028 Uiso calc 1
H H18C 0.0419 0.6824 0.2081 0.028 Uiso calc 1
C C19 0.19946(16) 0.52302(8) 0.05278(12) 0.0139(3) Uani d 1
C C20 0.34574(17) 0.47134(9) -0.09567(12) 0.0162(3) Uani d 1
H H20A 0.4147 0.5174 -0.1044 0.019 Uiso calc 1
H H20B 0.2578 0.4778 -0.1500 0.019 Uiso calc 1
C C21 0.42720(19) 0.39376(10) -0.11786(13) 0.0211(3) Uani d 1
H H21A 0.4647 0.3944 -0.1954 0.032 Uiso calc 1
H H21B 0.3571 0.3488 -0.1102 0.032 Uiso calc 1
H H21C 0.5126 0.3878 -0.0624 0.032 Uiso calc 1

loop_
_atom_site_aniso_label
_atom_site_aniso_U_11
_atom_site_aniso_U_22
_atom_site_aniso_U_33
_atom_site_aniso_U_12
_atom_site_aniso_U_13
_atom_site_aniso_U_23
Br1 0.01713(9) 0.01729(9) 0.03139(10) 0.00372(5) 0.00673(6) -0.00296(5)
O1 0.0174(5) 0.0153(5) 0.0111(4) 0.0030(4) 0.0040(4) 0.0021(4)
O2 0.0333(7) 0.0279(6) 0.0175(5) 0.0158(5) 0.0050(5) 0.0084(4)
O3 0.0153(5) 0.0136(5) 0.0146(5) 0.0031(4) 0.0024(4) -0.0010(4)
N1 0.0152(6) 0.0125(5) 0.0150(5) 0.0029(4) 0.0015(4) 0.0002(4)
C1 0.0210(7) 0.0129(6) 0.0162(6) -0.0005(5) 0.0036(5) -0.0019(5)
C2 0.0237(8) 0.0157(7) 0.0167(7) -0.0045(5) 0.0010(6) -0.0026(5)
C3 0.0169(7) 0.0167(6) 0.0162(6) -0.0039(5) -0.0020(5) 0.0016(5)
C4 0.0143(7) 0.0125(6) 0.0135(6) 0.0005(5) 0.0004(5) 0.0020(5)
C5 0.0157(6) 0.0142(6) 0.0124(6) 0.0002(5) 0.0003(5) 0.0002(5)
C6 0.0177(7) 0.0183(7) 0.0150(6) -0.0038(5) -0.0016(5) -0.0002(5)
C7 0.0128(6) 0.0222(7) 0.0219(7) -0.0011(5) -0.0023(5) 0.0041(6)
C8 0.0121(6) 0.0175(7) 0.0227(7) 0.0020(5) 0.0006(5) 0.0028(5)
C9 0.0131(6) 0.0108(6) 0.0162(6) 0.0029(5) 0.0042(5) 0.0010(5)
C10 0.0123(6) 0.0110(6) 0.0101(5) 0.0013(5) 0.0013(4) 0.0018(4)
C11 0.0126(6) 0.0115(6) 0.0106(6) 0.0000(5) 0.0012(4) 0.0019(4)
C12 0.0124(6) 0.0128(6) 0.0143(6) 0.0008(5) 0.0015(5) 0.0033(5)
C13 0.0147(6) 0.0107(6) 0.0126(6) 0.0001(5) 0.0024(5) 0.0014(5)
C14 0.0125(6) 0.0111(5) 0.0107(6) -0.0004(5) 0.0013(5) 0.0021(5)
C15 0.0108(6) 0.0104(6) 0.0122(6) -0.0010(5) -0.0003(4) -0.0007(4)
C16 0.0114(6) 0.0111(6) 0.0129(6) 0.0004(5) -0.0005(4) 0.0004(5)
C17 0.0121(6) 0.0120(6) 0.0144(6) -0.0012(5) -0.0008(5) -0.0009(5)
C18 0.0179(7) 0.0135(6) 0.0235(7) 0.0043(5) -0.0016(5) -0.0019(5)
C19 0.0132(6) 0.0145(6) 0.0139(6) 0.0001(5) 0.0006(5) -0.0001(5)
C20 0.0207(7) 0.0175(7) 0.0106(6) -0.0008(5) 0.0049(5) 0.0010(5)
C21 0.0246(8) 0.0213(7) 0.0180(7) 0.0028(6) 0.0063(6) -0.0027(6)

loop_
_atom_type_symbol
_atom_type_description
_atom_type_scat_dispersion_real
_atom_type_scat_dispersion_imag
_atom_type_scat_source
C C 0.0033 0.0016 'International Tables Vol C Tables 4.2.6.8 and 6.1.1.4'
H H 0.0000 0.0000 'International Tables Vol C Tables 4.2.6.8 and 6.1.1.4'
N N 0.0061 0.0033 'International Tables Vol C Tables 4.2.6.8 and 6.1.1.4'
O O 0.0106 0.0060 'International Tables Vol C Tables 4.2.6.8 and 6.1.1.4'
Br Br -0.2901 2.4595 'International Tables Vol C Tables 4.2.6.8 and 6.1.1.4'

loop_
_geom_angle_atom_site_label_1
_geom_angle_atom_site_label_2
_geom_angle_atom_site_label_3
_geom_angle
C19 O1 C20 116.66(11)
C17 O3 N1 109.05(10)
C15 N1 O3 105.62(11)
C2 C1 H1 119.5
C2 C1 C13 121.07(14)
C13 C1 H1 119.5
C1 C2 H2 119.7
C1 C2 C3 120.64(13)
C3 C2 H2 119.7
C2 C3 H3 119.8
C4 C3 C2 120.50(14)
C4 C3 H3 119.8
C3 C4 H4 119.5
C3 C4 C14 120.97(13)
C14 C4 H4 119.5
C6 C5 H5 119.3
C6 C5 C11 121.34(13)
C11 C5 H5 119.3
C5 C6 H6 119.9
C5 C6 C7 120.18(14)
C7 C6 H6 119.9
C6 C7 H7 119.7
C8 C7 C6 120.54(13)
C8 C7 H7 119.7
C7 C8 H8 119.3
C7 C8 C12 121.36(14)
C12 C8 H8 119.3
C12 C9 Br1 118.94(10)
C12 C9 C13 123.32(12)
C13 C9 Br1 117.72(10)
C11 C10 C14 121.29(12)
C11 C10 C15 120.00(12)
C14 C10 C15 118.41(12)
C5 C11 C12 118.23(12)
C10 C11 C5 122.15(12)
C10 C11 C12 119.57(12)
C8 C12 C11 118.36(13)
C9 C12 C8 123.60(13)
C9 C12 C11 118.01(12)
C1 C13 C14 118.32(13)
C9 C13 C1 123.80(13)
C9 C13 C14 117.85(12)
C4 C14 C13 118.50(12)
C10 C14 C4 121.59(13)
C10 C14 C13 119.86(13)
N1 C15 C10 120.96(12)
N1 C15 C16 111.28(12)
C16 C15 C10 127.76(12)
C15 C16 C19 130.21(12)
C17 C16 C15 104.43(12)
C17 C16 C19 125.33(12)
O3 C17 C16 109.62(12)
O3 C17 C18 117.14(12)
C16 C17 C18 133.24(13)
C17 C18 H18A 109.5
C17 C18 H18B 109.5
C17 C18 H18C 109.5
H18A C18 H18B 109.5
H18A C18 H18C 109.5
H18B C18 H18C 109.5
O1 C19 C16 111.34(12)
O2 C19 O1 124.46(13)
O2 C19 C16 124.19(13)
O1 C20 H20A 110.5
O1 C20 H20B 110.5
O1 C20 C21 106.36(11)
H20A C20 H20B 108.6
C21 C20 H20A 110.5
C21 C20 H20B 110.5
C20 C21 H21A 109.5
C20 C21 H21B 109.5
C20 C21 H21C 109.5
H21A C21 H21B 109.5
H21A C21 H21C 109.5
H21B C21 H21C 109.5

loop_
_geom_bond_atom_site_label_1
_geom_bond_atom_site_label_2
_geom_bond_distance
Br1 C9 1.8996(13)
O1 C19 1.3340(17)
O1 C20 1.4539(16)
O2 C19 1.2073(18)
O3 N1 1.4197(15)
O3 C17 1.3435(17)
N1 C15 1.3097(18)
C1 H1 0.9500
C1 C2 1.361(2)
C1 C13 1.4314(19)
C2 H2 0.9500
C2 C3 1.415(2)
C3 H3 0.9500
C3 C4 1.363(2)
C4 H4 0.9500
C4 C14 1.4316(19)
C5 H5 0.9500
C5 C6 1.364(2)
C5 C11 1.4342(19)
C6 H6 0.9500
C6 C7 1.422(2)
C7 H7 0.9500
C7 C8 1.362(2)
C8 H8 0.9500
C8 C12 1.4290(19)
C9 C12 1.4013(19)
C9 C13 1.4017(19)
C10 C11 1.4031(18)
C10 C14 1.4043(19)
C10 C15 1.4853(18)
C11 C12 1.4420(19)
C13 C14 1.4384(19)
C15 C16 1.4332(18)
C16 C17 1.3636(19)
C16 C19 1.4731(18)
C17 C18 1.4832(19)
C18 H18A 0.9800
C18 H18B 0.9800
C18 H18C 0.9800
C20 H20A 0.9900
C20 H20B 0.9900
C20 C21 1.511(2)
C21 H21A 0.9800
C21 H21B 0.9800
C21 H21C 0.9800

loop_
_geom_hbond_atom_site_label_D
_geom_hbond_atom_site_label_H
_geom_hbond_atom_site_label_A
_geom_hbond_site_symmetry_A
_geom_hbond_distance_DH
_geom_hbond_distance_HA
_geom_hbond_distance_DA
_geom_hbond_angle_DHA
C2 H2 N1 4_565 0.95 2.54 3.4305(19) 155
C4 H4 O2 3_565 0.95 2.58 3.1990(18) 123

loop_
_geom_torsion_atom_site_label_1
_geom_torsion_atom_site_label_2
_geom_torsion_atom_site_label_3
_geom_torsion_atom_site_label_4
_geom_torsion
Br1 C9 C12 C8 -1.87(19)
Br1 C9 C12 C11 176.22(10)
Br1 C9 C13 C1 1.24(19)
Br1 C9 C13 C14 -176.59(9)
O3 N1 C15 C10 -179.64(11)
O3 N1 C15 C16 0.03(15)
N1 O3 C17 C16 -0.55(15)
N1 O3 C17 C18 179.89(11)
N1 C15 C16 C17 -0.35(16)
N1 C15 C16 C19 178.00(13)
C1 C2 C3 C4 0.0(2)
C1 C13 C14 C4 0.65(19)
C1 C13 C14 C10 -176.89(12)
C2 C1 C13 C9 -177.91(14)
C2 C1 C13 C14 -0.1(2)
C2 C3 C4 C14 0.6(2)
C3 C4 C14 C10 176.60(13)
C3 C4 C14 C13 -0.9(2)
C5 C6 C7 C8 0.3(2)
C5 C11 C12 C8 0.29(19)
C5 C11 C12 C9 -177.91(12)
C6 C5 C11 C10 -177.89(13)
C6 C5 C11 C12 -0.4(2)
C6 C7 C8 C12 -0.4(2)
C7 C8 C12 C9 178.20(14)
C7 C8 C12 C11 0.1(2)
C9 C13 C14 C4 178.60(12)
C9 C13 C14 C10 1.06(19)
C10 C11 C12 C8 177.84(12)
C10 C11 C12 C9 -0.36(19)
C10 C15 C16 C17 179.29(13)
C10 C15 C16 C19 -2.4(2)
C11 C5 C6 C7 0.1(2)
C11 C10 C14 C4 179.20(12)
C11 C10 C14 C13 -3.33(19)
C11 C10 C15 N1 -75.68(17)
C11 C10 C15 C16 104.71(16)
C12 C9 C13 C1 179.42(13)
C12 C9 C13 C14 1.6(2)
C13 C1 C2 C3 -0.3(2)
C13 C9 C12 C8 179.97(13)
C13 C9 C12 C11 -1.9(2)
C14 C10 C11 C5 -179.58(12)
C14 C10 C11 C12 2.97(19)
C14 C10 C15 N1 110.56(15)
C14 C10 C15 C16 -69.05(18)
C15 C10 C11 C5 6.85(19)
C15 C10 C11 C12 -170.60(12)
C15 C10 C14 C4 -7.13(19)
C15 C10 C14 C13 170.34(12)
C15 C16 C17 O3 0.54(15)
C15 C16 C17 C18 -179.99(15)
C15 C16 C19 O1 0.5(2)
C15 C16 C19 O2 -178.75(15)
C17 O3 N1 C15 0.32(14)
C17 C16 C19 O1 178.55(13)
C17 C16 C19 O2 -0.7(2)
C19 O1 C20 C21 -169.06(12)
C19 C16 C17 O3 -177.91(12)
C19 C16 C17 C18 1.6(2)
C20 O1 C19 O2 1.5(2)
C20 O1 C19 C16 -177.73(11)
